data_1569600
loop_
_publ_author_name
'Wang, Zhi-Jie'
'Ni, Hao-Fei'
'Zhang, Tie'
'Li, Jie'
'Lun, Meng-Meng'
'Fu, Da-Wei'
'Zhang, Zhi-Xu'
'Zhang, Yi'

_publ_section_title
;
 Targeted regulation and optimization of multifunctional phase transition
 materials by novel void occupancy engineering.
;
_journal_issue 34
_journal_name_full 'Chemical science'
_journal_page_first 9041
_journal_page_last 9047
_journal_paper_doi 10.1039/d3sc02652c
_journal_volume 14
_journal_year 2023
_chemical_formula_moiety '2(C3 N0.5), C3 Cd1 N3 S3'
_chemical_formula_sum 'C9 Cd N4 S3'
_chemical_formula_weight 372.71
_space_group_crystal_system hexagonal
_space_group_IT_number 194
_space_group_name_Hall '-P 6c 2c'
_space_group_name_H-M_alt 'P 63/m m c'
_audit_creation_date 2022-07-07
_audit_creation_method
;
Olex2 1.5
(compiled 2022.04.07 svn.rca3783a0 for OlexSys, GUI svn.r6498)
;
_audit_update_record
;
2023-05-24 deposited with the CCDC.	2023-08-01 downloaded from the CCDC.
;
_cell_angle_alpha 90.00(3)
_cell_angle_beta 90.00(3)
_cell_angle_gamma 120.00(3)
_cell_formula_units_Z 2
_cell_length_a 9.448(2)
_cell_length_b 9.448(2)
_cell_length_c 10.894(2)
_cell_measurement_reflns_used 881
_cell_measurement_temperature 343(2)
_cell_measurement_theta_max 15.52
_cell_measurement_theta_min 2.52
_cell_volume 842.2(4)
_computing_molecular_graphics 'Olex2 1.5 (Dolomanov et al., 2009)'
_computing_publication_material 'Olex2 1.5 (Dolomanov et al., 2009)'
_computing_structure_refinement 'SHELXL 2018/3 (Sheldrick, 2015)'
_computing_structure_solution 'SHELXT 2018/2 (Sheldrick, 2018)'
_diffrn_ambient_temperature 343.00
_diffrn_measured_fraction_theta_full 1.000
_diffrn_measured_fraction_theta_max 1.000
_diffrn_measurement_device_type 'XtaLAB Synergy R, DW system, HyPix'
_diffrn_radiation_type MoK\a
_diffrn_radiation_wavelength 0.71073
_diffrn_reflns_av_R_equivalents 0.1840
_diffrn_reflns_av_unetI/netI 0.0396
_diffrn_reflns_Laue_measured_fraction_full 1.000
_diffrn_reflns_Laue_measured_fraction_max 1.000
_diffrn_reflns_limit_h_max 10
_diffrn_reflns_limit_h_min -10
_diffrn_reflns_limit_k_max 10
_diffrn_reflns_limit_k_min -10
_diffrn_reflns_limit_l_max 12
_diffrn_reflns_limit_l_min -12
_diffrn_reflns_number 14256
_diffrn_reflns_point_group_measured_fraction_full 1.000
_diffrn_reflns_point_group_measured_fraction_max 1.000
_diffrn_reflns_theta_full 24.425
_diffrn_reflns_theta_max 24.425
_diffrn_reflns_theta_min 2.489
_exptl_absorpt_coefficient_mu 1.652
_exptl_absorpt_correction_T_max 0.7454
_exptl_absorpt_correction_T_min 0.5936
_exptl_absorpt_correction_type multi-scan
_exptl_absorpt_process_details
;
 SADABS 2016/2: Krause, L., Herbst-Irmer, R., Sheldrick G.M. & Stalke D.,
 J. Appl. Cryst. 48 (2015) 3-10
;
_exptl_crystal_colour colorless
_exptl_crystal_density_diffrn 1.470
_exptl_crystal_description rod-shaped
_exptl_crystal_F_000 356
_refine_diff_density_max 0.611
_refine_diff_density_min -0.703
_refine_diff_density_rms 0.120
_refine_ls_extinction_method none
_refine_ls_goodness_of_fit_ref 1.023
_refine_ls_hydrogen_treatment undef
_refine_ls_matrix_type full
_refine_ls_number_parameters 33
_refine_ls_number_reflns 297
_refine_ls_number_restraints 170
_refine_ls_restrained_S_all 0.858
_refine_ls_R_factor_all 0.1599
_refine_ls_R_factor_gt 0.1070
_refine_ls_shift/su_max 0.000
_refine_ls_shift/su_mean 0.000
_refine_ls_structure_factor_coef Fsqd
_refine_ls_weighting_details 'w=1/[\s^2^(Fo^2^)+(0.0200P)^2^+12.0000P] where P=(Fo^2^+2Fc^2^)/3'
_refine_ls_weighting_scheme calc
_refine_ls_wR_factor_gt 0.2122
_refine_ls_wR_factor_ref 0.2325
_reflns_Friedel_coverage 0.000
_reflns_number_gt 138
_reflns_number_total 297
_reflns_threshold_expression 'I > 2\s(I)'
_cod_data_source_file d3sc02652c2.cif
_cod_data_source_block DEDMA_Cd_343K
_cod_depositor_comments 'Adding full bibliography for 1569598--1569604.cif.'
_cod_original_cell_volume 842.1(4)
_cod_database_code 1569600
_shelx_shelxl_version_number 2018/3
_shelx_space_group_comment
;
The symmetry employed for this shelxl refinement is uniquely defined
by the following loop, which should always be used as a source of
symmetry information in preference to the above space-group names.
They are only intended as comments.
;
_olex2_refinement_description
;
1. Shared sites
{S1, N1}
2. Restrained distances
 C3-C2 = N2-C2
 1.5 with sigma of 0.02
3. Uiso/Uaniso restraints and constraints
All non-hydrogen atoms have similar U: within 8A with sigma of 0.02 and sigma
for terminal atoms of 0.04 within 8A
Uanis(S1) = Uanis(N1)
4. Others
 Fixed Sof: C1(0.16667) C2(0.16667) C3(0.16667) N1(0.25) S1(0.25)
;
_olex2_submission_special_instructions 'No special instructions were received'

loop_
_space_group_symop_operation_xyz
'x, y, z'
'-y, x-y, z'
'-x+y, -x, z'
'-x, -y, z+1/2'
'y, -x+y, z+1/2'
'x-y, x, z+1/2'
'y, x, -z'
'x-y, -y, -z'
'-x, -x+y, -z'
'-y, -x, -z+1/2'
'-x+y, y, -z+1/2'
'x, x-y, -z+1/2'
'-x, -y, -z'
'y, -x+y, -z'
'x-y, x, -z'
'x, y, -z-1/2'
'-y, x-y, -z-1/2'
'-x+y, -x, -z-1/2'
'-y, -x, z'
'-x+y, y, z'
'x, x-y, z'
'y, x, z-1/2'
'x-y, -y, z-1/2'
'-x, -x+y, z-1/2'

loop_
_atom_site_label
_atom_site_type_symbol
_atom_site_fract_x
_atom_site_fract_y
_atom_site_fract_z
_atom_site_U_iso_or_equiv
_atom_site_adp_type
_atom_site_occupancy
_atom_site_site_symmetry_order
_atom_site_calc_flag
_atom_site_refinement_flags_posn
_atom_site_refinement_flags_adp
_atom_site_refinement_flags_occupancy
_atom_site_disorder_assembly
_atom_site_disorder_group
C1 C 0.355(8) -0.149(9) 0.750000 0.195(8) Uani 0.3333 2 d S TU P . .
C2 C 0.398(3) -0.203(5) 0.849(4) 0.189(6) Uani 0.3333 2 d DS TU P . .
C3 C 0.272(4) -0.272(4) 0.944(4) 0.195(8) Uani 0.3333 2 d DS TU P . .
N2 N 0.333333 -0.333333 0.750000 0.195(6) Uani 1 12 d DS TU P . .
C4 C 0.234(5) 0.117(3) 0.750000 0.192(6) Uani 1 4 d S TU P . .
Cd1 Cd 0.000000 0.000000 0.500000 0.173(3) Uani 1 12 d S TU P . .
N1 N 0.2930(16) 0.1465(8) 0.6306(7) 0.201(4) Uani 0.5 2 d S TU P . .
S1 S 0.2930(16) 0.1465(8) 0.6306(7) 0.201(4) Uani 0.5 2 d S TU P . .

loop_
_atom_site_aniso_label
_atom_site_aniso_U_11
_atom_site_aniso_U_22
_atom_site_aniso_U_33
_atom_site_aniso_U_23
_atom_site_aniso_U_13
_atom_site_aniso_U_12
C1 0.225(10) 0.222(10) 0.142(9) 0.000 0.000 0.114(9)
C2 0.224(10) 0.225(9) 0.119(10) 0.000(8) 0.000(4) 0.112(5)
C3 0.225(8) 0.225(8) 0.132(10) -0.001(6) 0.001(6) 0.112(9)
N2 0.223(7) 0.223(7) 0.139(9) 0.000 0.000 0.112(4)
C4 0.223(9) 0.217(9) 0.137(9) 0.000 0.000 0.111(5)
Cd1 0.208(4) 0.208(4) 0.104(3) 0.000 0.000 0.1039(19)
N1 0.239(8) 0.240(7) 0.126(5) 0.000(3) -0.001(5) 0.119(4)
S1 0.239(8) 0.240(7) 0.126(5) 0.000(3) -0.001(5) 0.119(4)

loop_
_atom_type_symbol
_atom_type_description
_atom_type_scat_dispersion_real
_atom_type_scat_dispersion_imag
_atom_type_scat_source
C C 0.0033 0.0016 'International Tables Vol C Tables 4.2.6.8 and 6.1.1.4'
Cd Cd -0.8075 1.2024 'International Tables Vol C Tables 4.2.6.8 and 6.1.1.4'
N N 0.0061 0.0033 'International Tables Vol C Tables 4.2.6.8 and 6.1.1.4'
S S 0.1246 0.1234 'International Tables Vol C Tables 4.2.6.8 and 6.1.1.4'

loop_
_geom_angle_atom_site_label_1
_geom_angle_atom_site_label_2
_geom_angle_atom_site_label_3
_geom_angle
_geom_angle_site_symmetry_1
_geom_angle_site_symmetry_3
_geom_angle_publ_flag
C1 C1 C2 0(10) 16_557 16_557 ?
C1 C1 C2 0(10) 16_557 11_656 ?
C1 C1 C2 0(10) 16_557 20_655 ?
C1 C1 N2 0(10) 16_557 . ?
C2 C1 C2 107(5) 11_656 20_655 ?
C2 C1 C2 0(5) 16_557 11_656 ?
C2 C1 C2 107(5) 16_557 20_655 ?
C2 C1 N2 60(3) 11_656 . ?
C2 C1 N2 60(3) 20_655 . ?
C2 C1 N2 60(3) 16_557 . ?
C3 C2 N2 103(3) . . ?
C2 C3 C2 78(4) 19 20_655 ?
C2 C3 C2 78(4) . 2_545 ?
C2 C3 C2 78(4) 19 . ?
C2 C3 C2 0.0(16) . 20_655 ?
C2 C3 C2 0(5) 19 2_545 ?
C2 C3 C2 78(4) 2_545 20_655 ?
C1 N2 C1 72(5) 10_556 . ?
C2 N2 C1 49.9(18) 16_557 . ?
C2 N2 C1 125(2) 18_657 10_556 ?
C2 N2 C1 94.4(17) 19 . ?
C2 N2 C1 125(2) 3_655 10_556 ?
C2 N2 C1 94.3(17) 17_547 . ?
C2 N2 C1 49.9(18) . . ?
C2 N2 C1 94.4(17) 20_655 10_556 ?
C2 N2 C1 49.9(18) 17_547 10_556 ?
C2 N2 C1 94.4(17) . 10_556 ?
C2 N2 C1 125(2) 21_545 10_556 ?
C2 N2 C1 49.9(18) 2_545 10_556 ?
C2 N2 C1 49.9(18) 20_655 . ?
C2 N2 C1 49.9(18) 19 10_556 ?
C2 N2 C1 94.4(17) 2_545 . ?
C2 N2 C1 94.4(17) 16_557 10_556 ?
C2 N2 C1 94.4(17) 11_656 10_556 ?
C2 N2 C1 49.9(18) 11_656 . ?
C2 N2 C1 125(2) 18_657 . ?
C2 N2 C1 125(2) 3_655 . ?
C2 N2 C1 125(2) 21_545 . ?
C2 N2 C2 75(3) 20_655 3_655 ?
C2 N2 C2 138.8(16) 2_545 11_656 ?
C2 N2 C2 75(3) . 19 ?
C2 N2 C2 75(3) 20_655 2_545 ?
C2 N2 C2 75(3) 11_656 17_547 ?
C2 N2 C2 75(3) . 2_545 ?
C2 N2 C2 138.8(16) 2_545 16_557 ?
C2 N2 C2 75(3) 19 3_655 ?
C2 N2 C2 138.7(16) . 17_547 ?
C2 N2 C2 138.8(16) 16_557 3_655 ?
C2 N2 C2 90(4) 21_545 18_657 ?
C2 N2 C2 138.8(16) 11_656 3_655 ?
C2 N2 C2 90(4) 20_655 16_557 ?
C2 N2 C2 138.8(16) 17_547 3_655 ?
C2 N2 C2 90(4) 20_655 11_656 ?
C2 N2 C2 75(3) 20_655 21_545 ?
C2 N2 C2 0(4) 16_557 11_656 ?
C2 N2 C2 75(3) . 21_545 ?
C2 N2 C2 90(4) 19 17_547 ?
C2 N2 C2 75(3) 2_545 21_545 ?
C2 N2 C2 90(4) 3_655 18_657 ?
C2 N2 C2 75(3) 19 21_545 ?
C2 N2 C2 0(4) 20_655 . ?
C2 N2 C2 138.8(16) 11_656 21_545 ?
C2 N2 C2 0(3) 2_545 19 ?
C2 N2 C2 138.8(16) 17_547 21_545 ?
C2 N2 C2 90(4) . 16_557 ?
C2 N2 C2 0.0(14) 3_655 21_545 ?
C2 N2 C2 138.8(16) 19 16_557 ?
C2 N2 C2 138.8(16) 20_655 18_657 ?
C2 N2 C2 90(4) . 11_656 ?
C2 N2 C2 138.8(16) . 18_657 ?
C2 N2 C2 138.8(16) 19 11_656 ?
C2 N2 C2 138.7(16) 2_545 18_657 ?
C2 N2 C2 138.7(16) 20_655 17_547 ?
C2 N2 C2 138.7(16) 19 18_657 ?
C2 N2 C2 90(4) 2_545 17_547 ?
C2 N2 C2 75(3) 16_557 18_657 ?
C2 N2 C2 75(3) 16_557 17_547 ?
C2 N2 C2 75(3) 11_656 18_657 ?
C2 N2 C2 75(3) 17_547 18_657 ?
C2 N2 C2 75(3) . 3_655 ?
C2 N2 C2 75(3) 20_655 19 ?
C2 N2 C2 75(3) 2_545 3_655 ?
C2 N2 C2 138.8(16) 16_557 21_545 ?
S1 C4 S1 139(4) 12_556 . ?
S1 Cd1 S1 83.7(3) . 15_556 ?
S1 Cd1 S1 96.3(3) . 3 ?
S1 Cd1 S1 180.0 14_556 2 ?
S1 Cd1 S1 83.7(3) 14_556 3 ?
S1 Cd1 S1 83.7(3) 14_556 . ?
S1 Cd1 S1 180.0 15_556 3 ?
S1 Cd1 S1 96.3(3) 2 . ?
S1 Cd1 S1 96.3(3) 13_556 15_556 ?
S1 Cd1 S1 96.3(3) 14_556 13_556 ?
S1 Cd1 S1 96.3(3) 2 3 ?
S1 Cd1 S1 83.7(3) 2 13_556 ?
S1 Cd1 S1 83.7(3) 13_556 3 ?
S1 Cd1 S1 180.0 . 13_556 ?
S1 Cd1 S1 96.3(3) 14_556 15_556 ?
S1 Cd1 S1 83.7(3) 2 15_556 ?
C4 S1 Cd1 100.2(18) . . ?

loop_
_geom_bond_atom_site_label_1
_geom_bond_atom_site_label_2
_geom_bond_distance
_geom_bond_site_symmetry_2
_geom_bond_publ_flag
C1 C1 0.0(3) 16_557 ?
C1 C2 1.34(5) 11_656 ?
C1 C2 1.34(5) 16_557 ?
C1 C2 1.34(5) 20_655 ?
C1 N2 1.65(7) . ?
C2 C3 1.46(2) . ?
C2 N2 1.51(2) . ?
C4 S1 1.388(17) . ?
C4 S1 1.388(17) 12_556 ?
Cd1 S1 2.787(12) 14_556 ?
Cd1 S1 2.788(12) 15_556 ?
Cd1 S1 2.788(12) 13_556 ?
Cd1 S1 2.787(12) 2 ?
Cd1 S1 2.788(12) 3 ?
Cd1 S1 2.788(12) . ?

loop_
_geom_torsion_atom_site_label_1
_geom_torsion_atom_site_label_2
_geom_torsion_atom_site_label_3
_geom_torsion_atom_site_label_4
_geom_torsion
_geom_torsion_site_symmetry_1
_geom_torsion_site_symmetry_2
_geom_torsion_site_symmetry_3
_geom_torsion_site_symmetry_4
_geom_torsion_publ_flag
C1 C1 N2 C1 0.0 16_557 . . 10_556 ?
C1 C1 N2 C2 0.0(19) 16_557 . . 20_655 ?
C1 C1 N2 C2 0.00(13) 16_557 . . 17_547 ?
C1 C1 N2 C2 0.0(14) 16_557 . . 21_545 ?
C1 C1 N2 C2 0.0(19) 16_557 . . . ?
C1 C1 N2 C2 0.00(13) 16_557 . . 2_545 ?
C1 C1 N2 C2 0.0(14) 16_557 . . 3_655 ?
C1 C1 N2 C2 0.00(13) 16_557 . . 19 ?
C1 C1 N2 C2 0.0(14) 16_557 . . 18_657 ?
C1 C1 N2 C2 0.0(19) 16_557 . . 16_557 ?
C1 C1 N2 C2 0.0(19) 16_557 . . 11_656 ?
C2 C1 N2 C1 -112(3) 16_557 . . 10_556 ?
C2 C1 N2 C1 -112(3) 11_656 . . 10_556 ?
C2 C1 N2 C1 112(3) 20_655 . . 10_556 ?
C2 C1 N2 C2 136(5) 16_557 . . . ?
C2 C1 N2 C2 128(3) 11_656 . . 21_545 ?
C2 C1 N2 C2 66(4) 20_655 . . 19 ?
C2 C1 N2 C2 0.00(2) 11_656 . . 16_557 ?
C2 C1 N2 C2 9(3) 11_656 . . 18_657 ?
C2 C1 N2 C2 -136(5) 20_655 . . 16_557 ?
C2 C1 N2 C2 -157.2(17) 11_656 . . 2_545 ?
C2 C1 N2 C2 136(5) 11_656 . . . ?
C2 C1 N2 C2 66(4) 20_655 . . 2_545 ?
C2 C1 N2 C2 0.00(2) 16_557 . . 11_656 ?
C2 C1 N2 C2 136(5) 16_557 . . 20_655 ?
C2 C1 N2 C2 0.00(3) 20_655 . . . ?
C2 C1 N2 C2 -9(3) 20_655 . . 3_655 ?
C2 C1 N2 C2 136(5) 11_656 . . 20_655 ?
C2 C1 N2 C2 128(3) 16_557 . . 21_545 ?
C2 C1 N2 C2 -66(4) 16_557 . . 17_547 ?
C2 C1 N2 C2 -9(3) 20_655 . . 21_545 ?
C2 C1 N2 C2 -66(4) 11_656 . . 17_547 ?
C2 C1 N2 C2 9(3) 16_557 . . 18_657 ?
C2 C1 N2 C2 157.2(17) 20_655 . . 17_547 ?
C2 C1 N2 C2 -128(3) 20_655 . . 18_657 ?
C2 C1 N2 C2 -157.2(17) 16_557 . . 2_545 ?
C2 C1 N2 C2 -157.2(17) 16_557 . . 19 ?
C2 C1 N2 C2 128(3) 16_557 . . 3_655 ?
C2 C1 N2 C2 128(3) 11_656 . . 3_655 ?
C2 C1 N2 C2 -136(5) 20_655 . . 11_656 ?
C2 C1 N2 C2 -157.2(17) 11_656 . . 19 ?
C3 C2 N2 C1 48(4) . . . 10_556 ?
C3 C2 N2 C1 111(4) . . . . ?
C3 C2 N2 C2 -77(3) . . . 3_655 ?
C3 C2 N2 C2 142(3) . . . 11_656 ?
C3 C2 N2 C2 142(3) . . . 16_557 ?
C3 C2 N2 C2 0(8) . . . 20_655 ?
C3 C2 N2 C2 75(3) . . . 17_547 ?
C3 C2 N2 C2 -150(4) . . . 18_657 ?
C3 C2 N2 C2 -77(3) . . . 21_545 ?
C3 C2 N2 C2 2(4) . . . 19 ?
C3 C2 N2 C2 2(4) . . . 2_545 ?
N2 C2 C3 C2 -2(4) . . . 19 ?
N2 C2 C3 C2 0(100) . . . 20_655 ?
N2 C2 C3 C2 -2(4) . . . 2_545 ?
S1 C4 S1 Cd1 180.000(5) 12_556 . . . ?
